data_4073310
loop_
_publ_author_name
'Zhou, Shuangliu'
'Wang, Shaowu'
'Yang, Gaosheng'
'Li, Qinghai'
'Zhang, Lijun'
'Yao, Zijian'
'Zhou, Zhangkai'
'Song, Hai-bin'

_publ_section_title
;
 Synthesis, Structure, and Diverse Catalytic Activities of
 [Ethylenebis(indenyl)]lanthanide(III) Amides on N&#x2212;H and C&#x2212;H
 Addition to Carbodiimides and&#x025B;-Caprolactone Polymerization
;
_journal_issue 15
_journal_name_full Organometallics
_journal_page_first 3755
_journal_paper_doi 10.1021/om070234s
_journal_volume 26
_journal_year 2007
_chemical_formula_sum 'C26 H34 N Si2 Sm'
_chemical_formula_weight 567.07
_chemical_name_systematic
; 
 ? 
;
_space_group_IT_number 14
_symmetry_cell_setting monoclinic
_symmetry_space_group_name_Hall '-P 2yn'
_symmetry_space_group_name_H-M 'P 1 21/n 1'
_atom_sites_solution_hydrogens geom
_atom_sites_solution_primary direct
_atom_sites_solution_secondary difmap
_audit_creation_method SHELXL-97
_cell_angle_alpha 90.00
_cell_angle_beta 91.96(3)
_cell_angle_gamma 90.00
_cell_formula_units_Z 8
_cell_length_a 9.618(3)
_cell_length_b 17.742(7)
_cell_length_c 30.754(10)
_cell_measurement_reflns_used 25
_cell_measurement_temperature 293(2)
_cell_measurement_theta_max 17.39
_cell_measurement_theta_min 9.26
_cell_volume 5245(3)
_computing_cell_refinement 'Enraf-Nonius CAD4'
_computing_data_collection 'Enraf-Nonius CAD4'
_computing_data_reduction 'Enraf-Nonius Molen/VAX Software'
_computing_molecular_graphics 'SHELXTL (Sheldrick, 1997)'
_computing_publication_material 'SHELXTL (Sheldrick, 1997)'
_computing_structure_refinement 'SHELXTL (Sheldrick, 1997)'
_computing_structure_solution 'SHELXTL (Sheldrick, 1997)'
_diffrn_ambient_temperature 293(2)
_diffrn_measured_fraction_theta_full 0.993
_diffrn_measured_fraction_theta_max 0.993
_diffrn_measurement_device_type 'Enraf-Nonius CAD4'
_diffrn_measurement_method \w/2\q
_diffrn_radiation_monochromator graphite
_diffrn_radiation_source 'fine-focus sealed tube'
_diffrn_radiation_type MoK\a
_diffrn_radiation_wavelength 0.71073
_diffrn_reflns_av_R_equivalents 0.0317
_diffrn_reflns_av_sigmaI/netI 0.0640
_diffrn_reflns_limit_h_max 11
_diffrn_reflns_limit_h_min 0
_diffrn_reflns_limit_k_max 21
_diffrn_reflns_limit_k_min 0
_diffrn_reflns_limit_l_max 37
_diffrn_reflns_limit_l_min -37
_diffrn_reflns_number 10831
_diffrn_reflns_theta_full 25.97
_diffrn_reflns_theta_max 25.97
_diffrn_reflns_theta_min 1.75
_diffrn_standards_decay_% 3.6
_diffrn_standards_interval_count 300
_diffrn_standards_interval_time 120
_diffrn_standards_number 3
_exptl_absorpt_coefficient_mu 2.343
_exptl_absorpt_correction_T_max 1.000
_exptl_absorpt_correction_T_min 0.542
_exptl_absorpt_correction_type 'empirical psi-scan'
_exptl_crystal_density_diffrn 1.436
_exptl_crystal_density_method 'not measured'
_exptl_crystal_F_000 2296
_exptl_crystal_size_max 0.70
_exptl_crystal_size_mid 0.70
_exptl_crystal_size_min 0.20
_refine_diff_density_max 1.599
_refine_diff_density_min -0.848
_refine_diff_density_rms 0.114
_refine_ls_extinction_method none
_refine_ls_goodness_of_fit_ref 1.055
_refine_ls_hydrogen_treatment mixed
_refine_ls_matrix_type full
_refine_ls_number_parameters 541
_refine_ls_number_reflns 10205
_refine_ls_number_restraints 0
_refine_ls_restrained_S_all 1.055
_refine_ls_R_factor_all 0.1021
_refine_ls_R_factor_gt 0.0597
_refine_ls_shift/su_max 0.001
_refine_ls_shift/su_mean 0.000
_refine_ls_structure_factor_coef Fsqd
_refine_ls_weighting_details 'calc w=1/[\s^2^(Fo^2^)+(0.0523P)^2^+7.0034P] where P=(Fo^2^+2Fc^2^)/3'
_refine_ls_weighting_scheme calc
_refine_ls_wR_factor_gt 0.1201
_refine_ls_wR_factor_ref 0.1373
_reflns_number_gt 6977
_reflns_number_total 10205
_reflns_threshold_expression >2sigma(I)
_cod_data_source_file om070234s-file002.cif
_cod_data_source_block 2
_cod_depositor_comments
;
The following automatic conversions were performed:

'_symmetry_cell_setting' value 'Monoclinic' changed to 'monoclinic'
according to /home/saulius/struct/CIF-dictionaries/cif_core.dic
dictionary named 'cif_core.dic' version 2.4.1 from 2010-06-29.

Automatic conversion script
Id: cif_fix_values 1715 2011-07-08 13:25:40Z adriana 
;
_cod_original_sg_symbol_H-M P2(1)/n
_cod_database_code 4073310

loop_
_symmetry_equiv_pos_as_xyz
'x, y, z'
'-x+1/2, y+1/2, -z+1/2'
'-x, -y, -z'
'x-1/2, -y-1/2, z-1/2'

loop_
_atom_site_label
_atom_site_type_symbol
_atom_site_fract_x
_atom_site_fract_y
_atom_site_fract_z
_atom_site_U_iso_or_equiv
_atom_site_adp_type
_atom_site_occupancy
_atom_site_symmetry_multiplicity
_atom_site_calc_flag
_atom_site_refinement_flags
Sm1 Sm 0.29825(4) 0.57884(2) 0.134141(13) 0.04669(13) Uani 1 1 d .
Sm2 Sm 0.70475(4) 0.62155(2) 0.359813(13) 0.04549(13) Uani 1 1 d .
Si1 Si 0.1471(2) 0.70708(12) 0.07786(8) 0.0545(6) Uani 1 1 d .
Si2 Si 0.1063(3) 0.73028(14) 0.17551(9) 0.0652(7) Uani 1 1 d .
Si3 Si 0.8613(2) 0.49217(13) 0.41366(8) 0.0566(6) Uani 1 1 d .
Si4 Si 0.8977(3) 0.47334(14) 0.31586(8) 0.0631(6) Uani 1 1 d .
N1 N 0.1732(6) 0.6870(3) 0.1315(2) 0.0493(15) Uani 1 1 d .
N2 N 0.8321(6) 0.5139(3) 0.3608(2) 0.0479(15) Uani 1 1 d .
C1 C -0.0386(9) 0.7118(6) 0.0595(3) 0.086(3) Uani 1 1 d .
H1A H -0.0546 0.7572 0.0430 0.129 Uiso 1 1 calc R
H1B H -0.0963 0.7118 0.0843 0.129 Uiso 1 1 calc R
H1C H -0.0610 0.6690 0.0415 0.129 Uiso 1 1 calc R
C2 C 0.2373(11) 0.7943(5) 0.0598(3) 0.091(3) Uani 1 1 d .
H2A H 0.1729 0.8252 0.0433 0.136 Uiso 1 1 calc R
H2B H 0.3135 0.7807 0.0420 0.136 Uiso 1 1 calc R
H2C H 0.2719 0.8218 0.0848 0.136 Uiso 1 1 calc R
C3 C 0.2250(8) 0.6252(4) 0.0467(3) 0.058(2) Uani 1 1 d .
H3A H 0.2088 0.6328 0.0160 0.088 Uiso 1 1 calc R
H3B H 0.1821 0.5789 0.0553 0.088 Uiso 1 1 calc R
H3C H 0.3233 0.6227 0.0531 0.088 Uiso 1 1 calc R
C4 C 0.1158(15) 0.8348(5) 0.1729(4) 0.129(5) Uani 1 1 d .
H4A H 0.2105 0.8500 0.1693 0.193 Uiso 1 1 calc R
H4B H 0.0825 0.8559 0.1993 0.193 Uiso 1 1 calc R
H4C H 0.0593 0.8526 0.1486 0.193 Uiso 1 1 calc R
C5 C -0.0816(10) 0.7057(7) 0.1824(4) 0.103(4) Uani 1 1 d .
H5A H -0.1354 0.7223 0.1574 0.155 Uiso 1 1 calc R
H5B H -0.1145 0.7302 0.2079 0.155 Uiso 1 1 calc R
H5C H -0.0908 0.6521 0.1855 0.155 Uiso 1 1 calc R
C6 C 0.2064(12) 0.6976(7) 0.2248(3) 0.111(4) Uani 1 1 d .
H6A H 0.3028 0.7102 0.2222 0.166 Uiso 1 1 calc R
H6B H 0.1969 0.6440 0.2276 0.166 Uiso 1 1 calc R
H6C H 0.1711 0.7218 0.2501 0.166 Uiso 1 1 calc R
C7 C 0.5303(10) 0.5790(7) 0.1847(3) 0.085(3) Uani 1 1 d .
H7A H 0.5317 0.5772 0.2166 0.101 Uiso 1 1 calc R
C8 C 0.5379(10) 0.6439(6) 0.1609(5) 0.090(4) Uani 1 1 d .
H8A H 0.5471 0.6948 0.1730 0.108 Uiso 1 1 calc R
C9 C 0.5649(9) 0.6237(7) 0.1184(4) 0.078(3) Uani 1 1 d .
C10 C 0.5909(11) 0.6650(10) 0.0799(6) 0.129(6) Uani 1 1 d .
H10A H 0.5944 0.7173 0.0806 0.154 Uiso 1 1 calc R
C11 C 0.6108(13) 0.6270(12) 0.0413(6) 0.131(8) Uani 1 1 d .
H11A H 0.6226 0.6535 0.0156 0.158 Uiso 1 1 calc R
C12 C 0.6128(12) 0.5506(13) 0.0415(5) 0.139(7) Uani 1 1 d .
H12A H 0.6336 0.5268 0.0155 0.166 Uiso 1 1 calc R
C13 C 0.5879(10) 0.5067(8) 0.0751(4) 0.098(4) Uani 1 1 d .
H13A H 0.5838 0.4545 0.0727 0.118 Uiso 1 1 calc R
C14 C 0.5678(8) 0.5449(6) 0.1155(3) 0.070(3) Uani 1 1 d .
C15 C 0.5479(9) 0.5164(6) 0.1581(3) 0.071(3) Uani 1 1 d .
C16 C 0.5434(12) 0.4380(7) 0.1737(5) 0.114(4) Uani 1 1 d .
H16A H 0.6271 0.4129 0.1646 0.137 Uiso 1 1 calc R
H16B H 0.5473 0.4392 0.2052 0.137 Uiso 1 1 calc R
C17 C 0.4279(13) 0.3927(6) 0.1603(5) 0.111(4) Uani 1 1 d .
H17A H 0.4221 0.3505 0.1802 0.134 Uiso 1 1 calc R
H17B H 0.4455 0.3722 0.1318 0.134 Uiso 1 1 calc R
C18 C 0.2853(10) 0.4330(5) 0.1581(3) 0.067(2) Uani 1 1 d .
C19 C 0.2237(11) 0.4736(5) 0.1905(3) 0.073(3) Uani 1 1 d .
H19A H 0.2550 0.4726 0.2211 0.088 Uiso 1 1 calc R
C20 C 0.0959(10) 0.5051(5) 0.1754(3) 0.064(2) Uani 1 1 d .
H20A H 0.0259 0.5283 0.1935 0.077 Uiso 1 1 calc R
C21 C 0.0749(9) 0.4823(4) 0.1320(3) 0.056(2) Uani 1 1 d .
C22 C -0.0307(10) 0.4941(5) 0.1008(4) 0.075(3) Uani 1 1 d .
H22A H -0.1085 0.5222 0.1077 0.090 Uiso 1 1 calc R
C23 C -0.0203(12) 0.4648(6) 0.0610(4) 0.085(3) Uani 1 1 d .
H23A H -0.0919 0.4740 0.0406 0.102 Uiso 1 1 calc R
C24 C 0.0909(14) 0.4218(6) 0.0486(3) 0.086(3) Uani 1 1 d .
H24A H 0.0930 0.4023 0.0206 0.104 Uiso 1 1 calc R
C25 C 0.2008(11) 0.4076(5) 0.0786(4) 0.078(3) Uani 1 1 d .
H25A H 0.2771 0.3792 0.0706 0.094 Uiso 1 1 calc R
C26 C 0.1944(8) 0.4370(4) 0.1211(3) 0.054(2) Uani 1 1 d .
C31 C 1.0498(10) 0.4887(7) 0.4304(3) 0.103(4) Uani 1 1 d .
H31A H 1.0687 0.4431 0.4464 0.155 Uiso 1 1 calc R
H31B H 1.0726 0.5313 0.4484 0.155 Uiso 1 1 calc R
H31C H 1.1050 0.4897 0.4050 0.155 Uiso 1 1 calc R
C32 C 0.7780(13) 0.4025(6) 0.4304(4) 0.116(4) Uani 1 1 d .
H32A H 0.8448 0.3721 0.4463 0.173 Uiso 1 1 calc R
H32B H 0.7448 0.3756 0.4050 0.173 Uiso 1 1 calc R
H32C H 0.7013 0.4135 0.4485 0.173 Uiso 1 1 calc R
C33 C 0.7826(8) 0.5702(5) 0.4464(2) 0.060(2) Uani 1 1 d .
H33A H 0.8003 0.5608 0.4769 0.090 Uiso 1 1 calc R
H33B H 0.6840 0.5720 0.4405 0.090 Uiso 1 1 calc R
H33C H 0.8234 0.6175 0.4387 0.090 Uiso 1 1 calc R
C34 C 0.7972(12) 0.5085(7) 0.2666(3) 0.113(4) Uani 1 1 d .
H34A H 0.7006 0.4963 0.2691 0.170 Uiso 1 1 calc R
H34B H 0.8319 0.4850 0.2410 0.170 Uiso 1 1 calc R
H34C H 0.8078 0.5621 0.2644 0.170 Uiso 1 1 calc R
C35 C 1.0852(10) 0.4988(7) 0.3089(4) 0.111(4) Uani 1 1 d .
H35A H 1.1397 0.4815 0.3337 0.166 Uiso 1 1 calc R
H35B H 1.0938 0.5525 0.3065 0.166 Uiso 1 1 calc R
H35C H 1.1180 0.4753 0.2831 0.166 Uiso 1 1 calc R
C36 C 0.8925(17) 0.3692(7) 0.3170(5) 0.151(6) Uani 1 1 d .
H36A H 0.7985 0.3527 0.3205 0.226 Uiso 1 1 calc R
H36B H 0.9502 0.3511 0.3408 0.226 Uiso 1 1 calc R
H36C H 0.9262 0.3498 0.2902 0.226 Uiso 1 1 calc R
C37 C 0.4672(10) 0.6247(6) 0.3107(3) 0.081(3) Uani 1 1 d .
H37A H 0.4639 0.6295 0.2789 0.098 Uiso 1 1 calc R
C38 C 0.4639(9) 0.5572(6) 0.3323(4) 0.076(3) Uani 1 1 d .
H38A H 0.4543 0.5075 0.3186 0.091 Uiso 1 1 calc R
C39 C 0.4410(8) 0.5738(6) 0.3762(4) 0.071(3) Uani 1 1 d .
C40 C 0.4218(10) 0.5277(7) 0.4141(5) 0.101(4) Uani 1 1 d .
H40A H 0.4234 0.4754 0.4122 0.121 Uiso 1 1 calc R
C41 C 0.4013(12) 0.5627(10) 0.4526(5) 0.117(5) Uani 1 1 d .
H41A H 0.3849 0.5339 0.4772 0.140 Uiso 1 1 calc R
C42 C 0.4042(12) 0.6405(10) 0.4559(5) 0.121(5) Uani 1 1 d .
H42A H 0.3950 0.6619 0.4832 0.145 Uiso 1 1 calc R
C43 C 0.4196(10) 0.6869(7) 0.4219(4) 0.086(3) Uani 1 1 d .
H43A H 0.4188 0.7389 0.4254 0.103 Uiso 1 1 calc R
C44 C 0.4369(8) 0.6537(6) 0.3809(4) 0.069(3) Uani 1 1 d .
C45 C 0.4534(10) 0.6848(6) 0.3389(4) 0.080(3) Uani 1 1 d .
C46 C 0.4595(13) 0.7679(6) 0.3259(4) 0.112(4) Uani 1 1 d .
H46A H 0.4571 0.7707 0.2944 0.134 Uiso 1 1 calc R
H46B H 0.3761 0.7924 0.3357 0.134 Uiso 1 1 calc R
C47 C 0.5765(13) 0.8099(6) 0.3418(5) 0.116(5) Uani 1 1 d .
H47A H 0.5608 0.8241 0.3717 0.140 Uiso 1 1 calc R
H47B H 0.5822 0.8560 0.3250 0.140 Uiso 1 1 calc R
C48 C 0.7145(10) 0.7699(5) 0.3404(3) 0.067(2) Uani 1 1 d .
C49 C 0.7725(12) 0.7345(6) 0.3053(3) 0.084(3) Uani 1 1 d .
H49A H 0.7378 0.7392 0.2751 0.101 Uiso 1 1 calc R
C50 C 0.9016(11) 0.6994(5) 0.3185(3) 0.072(3) Uani 1 1 d .
H50A H 0.9694 0.6778 0.2990 0.087 Uiso 1 1 calc R
C51 C 0.9276(9) 0.7186(5) 0.3622(3) 0.064(2) Uani 1 1 d .
C52 C 1.0374(9) 0.7038(5) 0.3938(4) 0.073(3) Uani 1 1 d .
H52A H 1.1140 0.6750 0.3865 0.087 Uiso 1 1 calc R
C53 C 1.0277(11) 0.7323(6) 0.4338(4) 0.085(3) Uani 1 1 d .
H53A H 1.1018 0.7245 0.4536 0.102 Uiso 1 1 calc R
C54 C 0.9137(11) 0.7728(6) 0.4479(4) 0.085(3) Uani 1 1 d .
H54A H 0.9124 0.7895 0.4765 0.102 Uiso 1 1 calc R
C55 C 0.8047(10) 0.7879(5) 0.4203(3) 0.074(3) Uani 1 1 d .
H55A H 0.7286 0.8149 0.4297 0.089 Uiso 1 1 calc R
C56 C 0.8080(10) 0.7620(4) 0.3765(3) 0.064(2) Uani 1 1 d .

loop_
_atom_site_aniso_label
_atom_site_aniso_U_11
_atom_site_aniso_U_22
_atom_site_aniso_U_33
_atom_site_aniso_U_23
_atom_site_aniso_U_13
_atom_site_aniso_U_12
Sm1 0.0364(2) 0.0437(2) 0.0597(3) 0.00134(19) -0.00352(18) 0.00281(18)
Sm2 0.0374(2) 0.0436(2) 0.0552(3) 0.00142(18) -0.00210(17) 0.00341(18)
Si1 0.0502(13) 0.0462(12) 0.0666(15) 0.0086(11) -0.0027(11) -0.0007(10)
Si2 0.0599(15) 0.0598(15) 0.0760(17) -0.0082(13) 0.0037(13) 0.0109(12)
Si3 0.0508(14) 0.0582(14) 0.0612(15) 0.0157(11) 0.0056(11) 0.0066(11)
Si4 0.0597(15) 0.0614(15) 0.0688(16) -0.0104(12) 0.0099(13) 0.0117(12)
N1 0.048(4) 0.041(3) 0.059(4) 0.005(3) -0.003(3) 0.000(3)
N2 0.037(3) 0.041(3) 0.066(4) 0.006(3) 0.003(3) 0.005(3)
C1 0.057(6) 0.100(8) 0.100(8) 0.001(6) -0.023(5) 0.024(5)
C2 0.120(9) 0.050(5) 0.103(8) 0.017(5) 0.019(7) -0.010(6)
C3 0.051(5) 0.066(5) 0.058(5) 0.005(4) -0.003(4) -0.011(4)
C4 0.173(14) 0.048(6) 0.166(12) -0.024(7) 0.026(10) 0.008(7)
C5 0.061(7) 0.131(10) 0.119(9) -0.004(8) 0.026(6) 0.026(7)
C6 0.112(10) 0.144(11) 0.077(8) -0.011(7) -0.003(7) 0.017(8)
C7 0.070(7) 0.113(9) 0.069(6) -0.031(6) -0.031(5) 0.021(6)
C8 0.049(6) 0.074(7) 0.145(11) -0.044(7) -0.025(7) 0.007(5)
C9 0.028(5) 0.091(8) 0.116(9) 0.006(8) -0.004(5) -0.005(5)
C10 0.036(6) 0.165(15) 0.184(16) 0.047(14) -0.017(9) -0.031(7)
C11 0.041(7) 0.22(2) 0.133(14) 0.087(15) -0.004(8) -0.005(10)
C12 0.039(6) 0.26(2) 0.118(12) 0.020(15) 0.019(7) 0.017(11)
C13 0.047(6) 0.136(11) 0.112(10) -0.039(9) 0.001(6) -0.001(6)
C14 0.032(4) 0.086(7) 0.090(7) -0.020(6) -0.010(5) 0.003(4)
C15 0.050(5) 0.071(6) 0.090(7) -0.003(6) -0.010(5) 0.018(5)
C16 0.077(8) 0.086(8) 0.177(13) 0.006(8) -0.023(8) 0.020(7)
C17 0.102(10) 0.079(8) 0.151(12) 0.019(8) -0.020(9) 0.017(7)
C18 0.064(6) 0.062(6) 0.075(6) 0.012(5) -0.004(5) 0.009(5)
C19 0.094(8) 0.067(6) 0.059(6) 0.021(5) 0.004(5) -0.010(6)
C20 0.071(6) 0.052(5) 0.072(6) -0.002(4) 0.036(5) -0.007(4)
C21 0.055(5) 0.041(4) 0.073(6) 0.009(4) 0.020(5) -0.005(4)
C22 0.053(6) 0.065(6) 0.105(8) 0.024(6) -0.006(6) -0.012(5)
C23 0.080(8) 0.082(8) 0.091(8) 0.017(6) -0.021(6) -0.031(6)
C24 0.115(10) 0.074(7) 0.070(7) -0.016(6) 0.002(7) -0.042(7)
C25 0.089(8) 0.046(5) 0.100(8) -0.011(5) 0.027(7) -0.016(5)
C26 0.052(5) 0.040(4) 0.070(6) -0.003(4) 0.010(4) -0.007(4)
C31 0.068(7) 0.147(11) 0.093(8) 0.020(7) -0.018(6) 0.045(7)
C32 0.144(12) 0.075(7) 0.129(10) 0.043(7) 0.030(9) 0.004(7)
C33 0.057(5) 0.073(6) 0.050(5) 0.012(4) 0.005(4) 0.001(4)
C34 0.105(9) 0.169(12) 0.066(7) -0.031(7) -0.007(6) 0.026(9)
C35 0.075(8) 0.162(12) 0.097(8) 0.011(8) 0.037(6) 0.026(8)
C36 0.195(16) 0.085(9) 0.174(14) -0.033(9) 0.041(12) 0.012(10)
C37 0.065(6) 0.095(8) 0.082(7) -0.024(6) -0.034(5) 0.018(6)
C38 0.056(6) 0.075(7) 0.095(8) -0.034(6) -0.010(5) -0.001(5)
C39 0.030(4) 0.077(7) 0.104(8) -0.012(6) -0.005(5) -0.007(4)
C40 0.045(6) 0.084(8) 0.174(14) 0.000(9) 0.009(7) -0.015(5)
C41 0.062(8) 0.151(14) 0.139(13) 0.020(11) 0.037(8) -0.026(9)
C42 0.073(8) 0.188(17) 0.104(11) -0.037(11) 0.028(7) -0.025(10)
C43 0.057(6) 0.097(8) 0.106(9) -0.038(7) 0.013(6) 0.004(6)
C44 0.027(4) 0.083(7) 0.098(8) -0.022(6) 0.001(5) 0.007(4)
C45 0.056(6) 0.074(7) 0.108(9) -0.013(6) -0.021(6) 0.021(5)
C46 0.102(9) 0.092(9) 0.140(11) -0.005(8) -0.031(8) 0.042(8)
C47 0.118(10) 0.062(7) 0.165(12) 0.003(7) -0.052(9) 0.029(7)
C48 0.073(6) 0.047(5) 0.080(7) 0.012(5) 0.004(5) 0.006(4)
C49 0.116(9) 0.075(7) 0.061(6) 0.022(5) -0.002(6) -0.006(6)
C50 0.088(7) 0.059(6) 0.072(7) 0.003(5) 0.039(6) -0.009(5)
C51 0.058(6) 0.048(5) 0.089(7) 0.008(5) 0.024(5) -0.013(4)
C52 0.051(6) 0.065(6) 0.104(8) 0.000(6) 0.008(6) -0.010(4)
C53 0.064(7) 0.086(8) 0.104(9) -0.005(6) -0.014(6) -0.029(6)
C54 0.070(7) 0.101(8) 0.085(7) -0.024(6) 0.004(6) -0.026(6)
C55 0.062(6) 0.057(5) 0.105(8) -0.031(5) 0.022(6) -0.003(5)
C56 0.068(6) 0.041(5) 0.084(7) -0.007(4) 0.021(5) -0.009(4)

loop_
_atom_type_symbol
_atom_type_description
_atom_type_scat_dispersion_real
_atom_type_scat_dispersion_imag
_atom_type_scat_source
C C 0.0033 0.0016 'International Tables Vol C Tables 4.2.6.8 and 6.1.1.4'
H H 0.0000 0.0000 'International Tables Vol C Tables 4.2.6.8 and 6.1.1.4'
N N 0.0061 0.0033 'International Tables Vol C Tables 4.2.6.8 and 6.1.1.4'
Si Si 0.0817 0.0704 'International Tables Vol C Tables 4.2.6.8 and 6.1.1.4'
Sm Sm -0.1638 3.4418 'International Tables Vol C Tables 4.2.6.8 and 6.1.1.4'

loop_
_geom_angle_atom_site_label_1
_geom_angle_atom_site_label_2
_geom_angle_atom_site_label_3
_geom_angle
N1 Sm1 C19 117.6(3)
N1 Sm1 C7 116.8(3)
C19 Sm1 C7 82.0(4)
N1 Sm1 C8 95.5(3)
C19 Sm1 C8 110.5(4)
C7 Sm1 C8 29.6(3)
N1 Sm1 C18 142.6(3)
C19 Sm1 C18 29.8(3)
C7 Sm1 C18 83.5(3)
C8 Sm1 C18 112.1(3)
N1 Sm1 C20 92.1(2)
C19 Sm1 C20 30.6(3)
C7 Sm1 C20 109.2(3)
C8 Sm1 C20 133.7(4)
C18 Sm1 C20 50.6(3)
N1 Sm1 C15 144.8(3)
C19 Sm1 C15 78.1(3)
C7 Sm1 C15 29.9(3)
C8 Sm1 C15 49.6(3)
C18 Sm1 C15 65.4(3)
C20 Sm1 C15 108.6(3)
N1 Sm1 C26 125.7(2)
C19 Sm1 C26 49.0(3)
C7 Sm1 C26 112.3(3)
C8 Sm1 C26 138.4(3)
C18 Sm1 C26 30.2(3)
C20 Sm1 C26 49.9(2)
C15 Sm1 C26 88.8(3)
N1 Sm1 C14 133.1(3)
C19 Sm1 C14 105.1(3)
C7 Sm1 C14 49.2(3)
C8 Sm1 C14 49.4(3)
C18 Sm1 C14 84.2(3)
C20 Sm1 C14 134.0(3)
C15 Sm1 C14 30.2(3)
C26 Sm1 C14 96.3(3)
N1 Sm1 C9 104.3(3)
C19 Sm1 C9 126.3(3)
C7 Sm1 C9 48.4(3)
C8 Sm1 C9 29.6(3)
C18 Sm1 C9 112.3(3)
C20 Sm1 C9 156.5(3)
C15 Sm1 C9 49.0(3)
C26 Sm1 C9 125.5(3)
C14 Sm1 C9 29.6(3)
N1 Sm1 C21 96.5(2)
C19 Sm1 C21 49.5(3)
C7 Sm1 C21 130.6(3)
C8 Sm1 C21 159.9(4)
C18 Sm1 C21 50.5(3)
C20 Sm1 C21 29.8(2)
C15 Sm1 C21 115.8(3)
C26 Sm1 C21 30.7(2)
C14 Sm1 C21 127.0(3)
C9 Sm1 C21 155.7(3)
N2 Sm2 C38 96.1(3)
N2 Sm2 C50 92.8(3)
C38 Sm2 C50 132.8(3)
N2 Sm2 C37 118.2(3)
C38 Sm2 C37 29.5(3)
C50 Sm2 C37 108.7(4)
N2 Sm2 C48 143.2(3)
C38 Sm2 C48 112.3(3)
C50 Sm2 C48 50.7(3)
C37 Sm2 C48 83.7(3)
N2 Sm2 C49 119.3(3)
C38 Sm2 C49 110.0(3)
C50 Sm2 C49 30.8(3)
C37 Sm2 C49 81.6(4)
C48 Sm2 C49 29.7(3)
N2 Sm2 C45 145.6(3)
C38 Sm2 C45 49.7(3)
C50 Sm2 C45 108.1(3)
C37 Sm2 C45 29.6(3)
C48 Sm2 C45 65.4(3)
C49 Sm2 C45 77.3(4)
N2 Sm2 C56 125.1(3)
C38 Sm2 C56 138.7(3)
C50 Sm2 C56 50.5(3)
C37 Sm2 C56 112.5(3)
C48 Sm2 C56 30.2(3)
C49 Sm2 C56 49.2(3)
C45 Sm2 C56 89.0(3)
N2 Sm2 C39 103.9(3)
C38 Sm2 C39 30.0(3)
C50 Sm2 C39 156.3(3)
C37 Sm2 C39 48.5(3)
C48 Sm2 C39 112.4(3)
C49 Sm2 C39 126.0(3)
C45 Sm2 C39 49.5(3)
C56 Sm2 C39 125.6(3)
N2 Sm2 C44 133.2(3)
C38 Sm2 C44 49.9(3)
C50 Sm2 C44 133.4(3)
C37 Sm2 C44 48.9(3)
C48 Sm2 C44 83.7(3)
C49 Sm2 C44 104.0(3)
C45 Sm2 C44 30.1(3)
C56 Sm2 C44 96.0(3)
C39 Sm2 C44 30.2(3)
N2 Sm2 C51 96.1(2)
C38 Sm2 C51 159.3(3)
C50 Sm2 C51 29.8(3)
C37 Sm2 C51 130.3(3)
C48 Sm2 C51 50.4(3)
C49 Sm2 C51 49.4(3)
C45 Sm2 C51 115.7(3)
C56 Sm2 C51 31.0(2)
C39 Sm2 C51 156.3(3)
C44 Sm2 C51 127.1(3)
N1 Si1 C1 114.5(4)
N1 Si1 C2 114.1(4)
C1 Si1 C2 108.9(5)
N1 Si1 C3 106.3(3)
C1 Si1 C3 105.8(4)
C2 Si1 C3 106.7(4)
N1 Si2 C4 113.3(5)
N1 Si2 C6 108.0(4)
C4 Si2 C6 108.7(6)
N1 Si2 C5 112.1(4)
C4 Si2 C5 106.6(6)
C6 Si2 C5 108.0(5)
N2 Si3 C32 113.8(5)
N2 Si3 C31 113.6(4)
C32 Si3 C31 108.5(5)
N2 Si3 C33 106.9(3)
C32 Si3 C33 107.2(5)
C31 Si3 C33 106.3(5)
N2 Si4 C36 113.4(5)
N2 Si4 C34 108.7(4)
C36 Si4 C34 109.5(6)
N2 Si4 C35 112.0(4)
C36 Si4 C35 105.6(6)
C34 Si4 C35 107.4(5)
Si1 N1 Si2 129.1(4)
Si1 N1 Sm1 105.9(3)
Si2 N1 Sm1 124.7(3)
Si3 N2 Si4 129.3(4)
Si3 N2 Sm2 106.1(3)
Si4 N2 Sm2 124.2(3)
C8 C7 C15 110.3(10)
C8 C7 Sm1 75.5(6)
C15 C7 Sm1 76.9(5)
C7 C8 C9 107.5(9)
C7 C8 Sm1 75.0(6)
C9 C8 Sm1 77.7(5)
C8 C9 C14 108.9(10)
C8 C9 C10 134.0(14)
C14 C9 C10 117.0(13)
C8 C9 Sm1 72.7(6)
C14 C9 Sm1 75.1(5)
C10 C9 Sm1 119.2(7)
C11 C10 C9 119.8(16)
C12 C11 C10 119.1(17)
C13 C12 C11 126.0(18)
C12 C13 C14 115.6(14)
C9 C14 C15 106.9(10)
C9 C14 C13 122.1(12)
C15 C14 C13 131.0(11)
C9 C14 Sm1 75.3(5)
C15 C14 Sm1 74.2(5)
C13 C14 Sm1 116.2(6)
C7 C15 C14 106.3(9)
C7 C15 C16 123.7(11)
C14 C15 C16 129.9(10)
C7 C15 Sm1 73.2(5)
C14 C15 Sm1 75.6(5)
C16 C15 Sm1 115.9(7)
C17 C16 C15 118.2(10)
C16 C17 C18 115.7(10)
C19 C18 C26 106.6(8)
C19 C18 C17 127.8(10)
C26 C18 C17 125.6(9)
C19 C18 Sm1 73.7(5)
C26 C18 Sm1 76.4(5)
C17 C18 Sm1 114.0(7)
C18 C19 C20 111.1(8)
C18 C19 Sm1 76.4(5)
C20 C19 Sm1 76.1(5)
C21 C20 C19 107.1(8)
C21 C20 Sm1 77.0(5)
C19 C20 Sm1 73.3(5)
C22 C21 C20 133.8(9)
C22 C21 C26 119.4(9)
C20 C21 C26 106.8(8)
C22 C21 Sm1 118.5(5)
C20 C21 Sm1 73.2(5)
C26 C21 Sm1 74.1(4)
C23 C22 C21 119.9(10)
C22 C23 C24 123.4(11)
C23 C24 C25 119.5(10)
C24 C25 C26 119.2(10)
C25 C26 C18 133.0(9)
C25 C26 C21 118.6(9)
C18 C26 C21 108.4(8)
C25 C26 Sm1 116.7(5)
C18 C26 Sm1 73.4(5)
C21 C26 Sm1 75.2(4)
C38 C37 C45 111.4(10)
C38 C37 Sm2 75.1(5)
C45 C37 Sm2 76.3(5)
C37 C38 C39 106.8(9)
C37 C38 Sm2 75.4(5)
C39 C38 Sm2 76.7(5)
C38 C39 C44 108.1(10)
C38 C39 C40 133.4(11)
C44 C39 C40 118.6(10)
C38 C39 Sm2 73.2(5)
C44 C39 Sm2 74.9(5)
C40 C39 Sm2 118.1(6)
C41 C40 C39 118.2(12)
C40 C41 C42 121.1(14)
C43 C42 C41 123.9(14)
C42 C43 C44 117.4(12)
C43 C44 C45 132.4(11)
C43 C44 C39 120.7(11)
C45 C44 C39 106.9(9)
C43 C44 Sm2 116.1(6)
C45 C44 Sm2 74.3(5)
C39 C44 Sm2 74.9(5)
C37 C45 C44 106.7(10)
C37 C45 C46 125.0(12)
C44 C45 C46 128.3(10)
C37 C45 Sm2 74.2(5)
C44 C45 Sm2 75.6(5)
C46 C45 Sm2 114.7(7)
C47 C46 C45 116.8(9)
C46 C47 C48 115.4(9)
C49 C48 C56 107.9(9)
C49 C48 C47 128.0(10)
C56 C48 C47 124.1(10)
C49 C48 Sm2 75.4(5)
C56 C48 Sm2 75.9(5)
C47 C48 Sm2 114.6(7)
C48 C49 C50 110.1(9)
C48 C49 Sm2 74.9(5)
C50 C49 Sm2 74.2(5)
C51 C50 C49 106.9(8)
C51 C50 Sm2 77.1(5)
C49 C50 Sm2 75.0(5)
C50 C51 C52 135.1(9)
C50 C51 C56 107.5(9)
C52 C51 C56 117.4(9)
C50 C51 Sm2 73.0(5)
C52 C51 Sm2 117.4(6)
C56 C51 Sm2 73.6(4)
C53 C52 C51 118.8(10)
C52 C53 C54 124.1(10)
C55 C54 C53 120.6(10)
C54 C55 C56 119.2(9)
C48 C56 C55 132.7(9)
C48 C56 C51 107.5(8)
C55 C56 C51 119.8(9)
C48 C56 Sm2 73.9(5)
C55 C56 Sm2 117.0(6)
C51 C56 Sm2 75.3(4)

loop_
_geom_bond_atom_site_label_1
_geom_bond_atom_site_label_2
_geom_bond_distance
Sm1 N1 2.264(6)
Sm1 C19 2.662(8)
Sm1 C7 2.676(9)
Sm1 C8 2.682(9)
Sm1 C18 2.695(9)
Sm1 C20 2.698(8)
Sm1 C15 2.722(8)
Sm1 C26 2.732(7)
Sm1 C14 2.741(8)
Sm1 C9 2.744(9)
Sm1 C21 2.746(8)
Sm2 N2 2.269(6)
Sm2 C38 2.693(9)
Sm2 C50 2.696(8)
Sm2 C37 2.696(9)
Sm2 C48 2.701(8)
Sm2 C49 2.707(9)
Sm2 C45 2.722(9)
Sm2 C56 2.726(8)
Sm2 C39 2.738(9)
Sm2 C44 2.738(8)
Sm2 C51 2.748(8)
Si1 N1 1.698(6)
Si1 C1 1.858(9)
Si1 C2 1.868(9)
Si1 C3 1.908(8)
Si2 N1 1.702(7)
Si2 C4 1.859(10)
Si2 C6 1.861(11)
Si2 C5 1.878(10)
Si3 N2 1.686(6)
Si3 C32 1.863(10)
Si3 C31 1.869(9)
Si3 C33 1.886(8)
Si4 N2 1.698(6)
Si4 C36 1.848(12)
Si4 C34 1.877(10)
Si4 C35 1.878(10)
C7 C8 1.367(15)
C7 C15 1.394(13)
C8 C9 1.387(15)
C9 C14 1.401(13)
C9 C10 1.423(17)
C10 C11 1.38(2)
C11 C12 1.36(2)
C12 C13 1.323(18)
C13 C14 1.434(14)
C14 C15 1.423(13)
C15 C16 1.473(14)
C16 C17 1.421(14)
C17 C18 1.546(13)
C18 C19 1.379(12)
C18 C26 1.413(12)
C19 C20 1.414(12)
C20 C21 1.402(11)
C21 C22 1.387(12)
C21 C26 1.451(11)
C22 C23 1.338(14)
C23 C24 1.378(15)
C24 C25 1.403(14)
C25 C26 1.409(12)
C37 C38 1.370(13)
C37 C45 1.383(13)
C38 C39 1.408(13)
C39 C44 1.425(12)
C39 C40 1.440(15)
C40 C41 1.358(17)
C41 C42 1.384(18)
C42 C43 1.341(17)
C43 C44 1.408(13)
C44 C45 1.419(14)
C45 C46 1.530(14)
C46 C47 1.423(14)
C47 C48 1.507(13)
C48 C49 1.384(13)
C48 C56 1.412(12)
C49 C50 1.435(13)
C50 C51 1.401(13)
C51 C52 1.434(13)
C51 C56 1.465(12)
C52 C53 1.337(13)
C53 C54 1.392(14)
C54 C55 1.354(13)
C55 C56 1.422(12)
